data_4116317
loop_
_publ_author_name
'John Reglinski'
'Mark D. Spicer'
'Mark Garner'
'Alan R. Kennedy'

_publ_contact_author
;
          Dr. J. Reglinski
     Department of Pure and Applied Chemistry
            University of Strathclyde
            295 Cathedral Street
            GLASGOW  G1 1XL
            UK
;
_publ_section_title
;
 Structural Consequences of the Use of Hard and Soft Tripodal Ligands
 during Metathesis Reactions: Synthesis of the
 [Bis(hydrotris(methimazolyl)borato]bismuth(III)
 [Bis(hydrotris(pyrazolyl)borato]sodiate
;
_journal_name_full 'Journal of the American Chemical Society'
_journal_page_first 2317
_journal_page_last 2318
_journal_paper_doi 10.1021/ja983637f
_journal_volume 121
_journal_year 1999
_chemical_formula_analytical 'C24 H32 B2 Bi0.5 cl5 N12 Na0.5 S3'
_chemical_formula_sum 'C48 H64 B4 Bi Cl10 N24 Na S6'
_chemical_formula_weight 899.65
_space_group_IT_number 2
_symmetry_cell_setting triclinic
_symmetry_Int_Tables_number 2
_symmetry_space_group_name_Hall '-P 1'
_symmetry_space_group_name_H-M 'P -1'
_audit_creation_date 'Tue Oct  6 13:34:56 1998'
_audit_creation_method 'from TEXRAY.INF file'
_cell_angle_alpha 109.21(3)
_cell_angle_beta 95.38(3)
_cell_angle_gamma 114.22(2)
_cell_formula_units_Z 2
_cell_length_a 12.968(4)
_cell_length_b 13.279(5)
_cell_length_c 12.825(3)
_cell_measurement_reflns_used 20
_cell_measurement_temperature 123.2
_cell_measurement_theta_max 20.4
_cell_measurement_theta_min 13.5
_cell_volume 1833.6(12)
_computing_cell_refinement 'MSC/AFC Diffractometer Control'
_computing_data_collection 'MSC/AFC Diffractometer Control'
_computing_data_reduction teXsan
_computing_publication_material teXsan
_computing_structure_refinement teXsan
_computing_structure_solution SIR-92
_diffrn_ambient_temperature 123.2
_diffrn_measurement_device AFC7S
_diffrn_measurement_method 'omega/2-theta scans'
_diffrn_orient_matrix_UB_11 -0.00214
_diffrn_orient_matrix_UB_12 -0.07680
_diffrn_orient_matrix_UB_13 -0.00210
_diffrn_orient_matrix_UB_21 -0.03501
_diffrn_orient_matrix_UB_22 -0.03894
_diffrn_orient_matrix_UB_23 -0.08476
_diffrn_orient_matrix_UB_31 0.08039
_diffrn_orient_matrix_UB_32 0.02723
_diffrn_orient_matrix_UB_33 -0.01215
_diffrn_radiation_monochromator graphite
_diffrn_radiation_source 'X-ray tube'
_diffrn_radiation_type MoKalpha
_diffrn_radiation_wavelength 0.7107
_diffrn_reflns_av_R_equivalents 3.19
_diffrn_reflns_av_sigmaI/netI 0.051
_diffrn_reflns_limit_h_max 15
_diffrn_reflns_limit_h_min 0
_diffrn_reflns_limit_k_max 14
_diffrn_reflns_limit_k_min -15
_diffrn_reflns_limit_l_max 15
_diffrn_reflns_limit_l_min -15
_diffrn_reflns_number 7014
_diffrn_reflns_theta_max 25.00
_diffrn_reflns_theta_min 2.5
_diffrn_standards_decay_% -1.99
_diffrn_standards_interval_count 150
_diffrn_standards_number 3
_exptl_absorpt_coefficient_mu 29.94
_exptl_absorpt_correction_T_max 1.000
_exptl_absorpt_correction_T_min 0.636
_exptl_absorpt_correction_type empirical
_exptl_absorpt_process_details psi-scan
_exptl_crystal_colour red
_exptl_crystal_density_diffrn 1.629
_exptl_crystal_density_meas 0.000
_exptl_crystal_description plate
_exptl_crystal_F_000 900.00
_exptl_crystal_size_max 0.550
_exptl_crystal_size_mid 0.450
_exptl_crystal_size_min 0.100
_refine_diff_density_max 1.70
_refine_diff_density_min -2.75
_refine_ls_extinction_coef 1.60513
_refine_ls_extinction_method Zachariasen_type_2_gaussian_isotropic
_refine_ls_goodness_of_fit_obs 1.412
_refine_ls_hydrogen_treatment noref
_refine_ls_matrix_type full
_refine_ls_number_constraints 0
_refine_ls_number_parameters 431
_refine_ls_number_reflns 5047
_refine_ls_number_restraints 0
_refine_ls_R_factor_all 0.0917
_refine_ls_R_factor_obs 0.0538
_refine_ls_shift/esd_max 0.195
_refine_ls_structure_factor_coef F
_refine_ls_weighting_scheme unit
_refine_ls_wR_factor_all 0.1093
_refine_ls_wR_factor_obs 0.0641
_reflns_number_observed 5047
_reflns_number_total 6413
_reflns_observed_criterion 2.00
_cod_data_source_file ja983637f.cif
_cod_data_source_block C48H64B4BiCl10N24NaS6
_cod_original_cell_volume 1833(1)
_cod_original_sg_symbol_H-M 'P -1 '
_cod_original_formula_sum 'C48 H64 B4 Bi Cl10 N24 Na S6 '
_cod_database_code 4116317

loop_
_symmetry_equiv_pos_as_xyz
'   +x,   +y,   +z'
'   -x,   -y,   -z'

loop_
_atom_site_aniso_label
_atom_site_aniso_U_11
_atom_site_aniso_U_22
_atom_site_aniso_U_33
_atom_site_aniso_U_12
_atom_site_aniso_U_13
_atom_site_aniso_U_23
Bi(1) 0.0230(3) 0.0309(3) 0.0122(3) 0.0116(2) 0.0074(2) 0.0106(2)
Cl(1) 0.063(2) 0.084(3) 0.082(3) 0.030(2) 0.010(2) -0.029(2)
Cl(2) 0.064(2) 0.110(3) 0.107(3) 0.034(2) 0.031(2) 0.072(3)
Cl(3) 0.084(2) 0.050(2) 0.038(2) 0.016(2) 0.025(2) 0.009(1)
Cl(4) 0.044(2) 0.042(2) 0.038(1) 0.012(1) 0.006(1) 0.008(1)
Cl(5) 0.145(5) 0.139(5) 0.118(4) 0.058(4) 0.022(4) 0.050(4)
S(1) 0.030(1) 0.031(1) 0.023(1) 0.014(1) 0.0105(9) 0.016(1)
S(2) 0.029(1) 0.033(1) 0.016(1) 0.012(1) 0.0039(9) 0.0083(10)
S(3) 0.024(1) 0.031(1) 0.017(1) 0.013(1) 0.0070(9) 0.0100(9)
Na(1) 0.031(3) 0.024(3) 0.023(3) 0.011(2) 0.003(2) 0.005(2)
N(1) 0.024(4) 0.028(4) 0.015(3) 0.013(3) 0.011(3) 0.012(3)
N(2) 0.022(4) 0.036(4) 0.024(4) 0.012(3) 0.007(3) 0.016(3)
N(3) 0.026(4) 0.023(4) 0.015(3) 0.010(3) 0.009(3) 0.009(3)
N(4) 0.031(4) 0.027(4) 0.018(4) 0.015(4) 0.008(3) 0.007(3)
N(5) 0.025(4) 0.023(4) 0.011(3) 0.011(3) 0.006(3) 0.007(3)
N(6) 0.023(4) 0.023(4) 0.016(3) 0.007(3) 0.003(3) 0.006(3)
N(7) 0.022(4) 0.027(4) 0.019(4) 0.008(3) 0.003(3) 0.010(3)
N(8) 0.035(4) 0.023(4) 0.024(4) 0.011(4) 0.004(3) 0.007(3)
N(9) 0.028(4) 0.021(4) 0.021(4) 0.009(3) 0.008(3) 0.010(3)
N(10) 0.026(4) 0.035(5) 0.021(4) 0.014(4) 0.003(3) 0.011(3)
N(11) 0.021(4) 0.027(4) 0.027(4) 0.009(3) 0.004(3) 0.012(3)
N(12) 0.027(4) 0.038(5) 0.026(4) 0.014(4) 0.004(3) 0.007(4)
C(1) 0.023(5) 0.025(5) 0.022(4) 0.013(4) 0.010(4) 0.009(4)
C(2) 0.030(5) 0.030(5) 0.024(5) 0.009(4) 0.013(4) 0.014(4)
C(3) 0.020(5) 0.040(6) 0.028(5) 0.009(4) 0.009(4) 0.017(4)
C(4) 0.030(5) 0.065(8) 0.041(6) 0.025(5) 0.009(5) 0.033(6)
C(5) 0.028(5) 0.029(5) 0.014(4) 0.015(4) 0.009(3) 0.013(4)
C(6) 0.034(5) 0.035(5) 0.019(4) 0.016(4) 0.007(4) 0.018(4)
C(7) 0.030(5) 0.036(5) 0.024(5) 0.016(4) 0.006(4) 0.015(4)
C(8) 0.042(6) 0.031(6) 0.033(5) 0.020(5) 0.011(5) -0.001(4)
C(9) 0.021(4) 0.022(4) 0.008(4) 0.007(4) -0.001(3) 0.003(3)
C(10) 0.026(5) 0.025(5) 0.016(4) 0.008(4) 0.002(4) 0.002(4)
C(11) 0.030(5) 0.024(5) 0.018(4) 0.013(4) 0.004(4) 0.005(4)
C(12) 0.030(5) 0.033(6) 0.034(5) 0.008(5) 0.011(4) 0.015(5)
C(13) 0.030(5) 0.038(6) 0.018(4) 0.010(4) 0.001(4) 0.008(4)
C(14) 0.032(5) 0.041(6) 0.032(5) 0.007(5) 0.001(4) 0.021(5)
C(15) 0.035(6) 0.037(6) 0.040(6) 0.015(5) 0.006(5) 0.023(5)
C(16) 0.037(5) 0.023(5) 0.029(5) 0.016(4) 0.011(4) 0.015(4)
C(17) 0.028(5) 0.046(6) 0.035(5) 0.020(5) 0.015(4) 0.029(5)
C(18) 0.024(5) 0.039(6) 0.022(5) 0.011(4) 0.004(4) 0.016(4)
C(19) 0.030(5) 0.041(6) 0.052(6) 0.018(5) 0.015(5) 0.028(5)
C(20) 0.049(7) 0.060(8) 0.056(7) 0.033(6) 0.032(6) 0.040(6)
C(21) 0.047(6) 0.066(8) 0.029(5) 0.037(6) 0.017(5) 0.022(5)
C(22) 0.058(8) 0.043(7) 0.041(6) 0.016(6) 0.015(6) 0.005(5)
C(23) 0.047(6) 0.047(7) 0.035(6) 0.021(6) 0.015(5) 0.024(5)
B(1) 0.034(6) 0.032(6) 0.011(4) 0.019(5) 0.011(4) 0.011(4)
B(2) 0.028(5) 0.024(5) 0.021(5) 0.012(5) 0.009(4) 0.009(4)

loop_
_atom_site_label
_atom_site_fract_x
_atom_site_fract_y
_atom_site_fract_z
_atom_site_U_iso_or_equiv
_atom_site_thermal_displace_type
Bi(1) 0.5000 0.0000 0.5000 0.0216 Uij
Cl(1) 0.3935(3) -0.5746(4) 0.6990(4) 0.0966 Uij
Cl(2) 0.2767(3) -0.4290(4) 0.7035(4) 0.0874 Uij
Cl(3) -0.1090(3) -0.2397(3) 1.2725(3) 0.0644 Uij
Cl(4) -0.0835(2) -0.4225(3) 1.0915(2) 0.0466 Uij
Cl(5) 0.9692(6) 0.3667(6) 0.5880(5) 0.1380 Uij
S(1) 0.3979(2) 0.1237(2) 0.6375(2) 0.0263 Uij
S(2) 0.3658(2) -0.2058(2) 0.5375(2) 0.0275 Uij
S(3) 0.6830(2) 0.0787(2) 0.6897(2) 0.0237 Uij
Na(1) 0.0000 0.0000 1.0000 0.0285 Uij
N(1) 0.3376(6) -0.0262(6) 0.7554(6) 0.0210 Uij
N(2) 0.1916(6) -0.0483(7) 0.6356(6) 0.0265 Uij
N(3) 0.4888(6) -0.1037(6) 0.7662(6) 0.0213 Uij
N(4) 0.5226(7) -0.2427(7) 0.6525(6) 0.0254 Uij
N(5) 0.5549(6) 0.1244(6) 0.8455(5) 0.0198 Uij
N(6) 0.6871(6) 0.2845(6) 0.8309(6) 0.0225 Uij
N(7) -0.1352(6) -0.2318(7) 0.7392(6) 0.0241 Uij
N(8) -0.0960(7) -0.1101(7) 0.7872(6) 0.0290 Uij
N(9) -0.0117(6) -0.2685(6) 0.8753(6) 0.0234 Uij
N(10) 0.0551(7) -0.1600(7) 0.9653(6) 0.0279 Uij
N(11) -0.2124(6) -0.2927(7) 0.8955(6) 0.0258 Uij
N(12) -0.1855(7) -0.1850(7) 0.9804(6) 0.0324 Uij
C(1) 0.3089(7) 0.0133(8) 0.6777(7) 0.0225 Uij
C(2) 0.2349(8) -0.1131(8) 0.7605(8) 0.0286 Uij
C(3) 0.1445(8) -0.1262(9) 0.6869(8) 0.0300 Uij
C(4) 0.1258(9) -0.037(1) 0.5460(9) 0.0407 Uij
C(5) 0.4624(8) -0.1816(8) 0.6555(7) 0.0215 Uij
C(6) 0.5676(8) -0.1189(9) 0.8320(7) 0.0272 Uij
C(7) 0.5896(8) -0.2046(9) 0.7618(8) 0.0291 Uij
C(8) 0.5155(9) -0.3368(9) 0.5490(8) 0.0378 Uij
C(9) 0.6391(7) 0.1622(8) 0.7890(6) 0.0192 Uij
C(10) 0.5541(8) 0.2263(8) 0.9213(7) 0.0258 Uij
C(11) 0.6336(8) 0.3255(8) 0.9123(7) 0.0252 Uij
C(12) 0.7780(9) 0.3608(9) 0.7923(8) 0.0345 Uij
C(13) -0.1809(8) -0.2769(9) 0.6239(7) 0.0321 Uij
C(14) -0.1729(9) -0.1831(10) 0.5961(8) 0.0374 Uij
C(15) -0.1193(9) -0.0820(9) 0.6996(9) 0.0358 Uij
C(16) 0.0436(8) -0.3380(8) 0.8584(8) 0.0274 Uij
C(17) 0.1493(8) -0.2723(9) 0.9410(8) 0.0312 Uij
C(18) 0.1522(8) -0.1640(9) 1.0046(7) 0.0290 Uij
C(19) -0.3110(9) -0.3831(10) 0.8971(9) 0.0373 Uij
C(20) -0.348(1) -0.334(1) 0.988(1) 0.0459 Uij
C(21) -0.2691(10) -0.212(1) 1.0366(9) 0.0417 Uij
C(22) 0.354(1) -0.471(1) 0.7829(10) 0.0531 Uij
C(23) -0.0433(10) -0.269(1) 1.1597(9) 0.0412 Uij
C(24) 0.943(1) 0.454(2) 0.513(1) 0.029(3) Uij
C(25) 0.954(2) 0.427(2) 0.483(2) 0.12(1) Uij
C(26) 0.927(3) 0.488(3) 0.540(3) 0.22(1) Uij
B(1) 0.4557(9) -0.0022(10) 0.8241(8) 0.0236 Uij
B(2) -0.1361(9) -0.3059(9) 0.8089(8) 0.0248 Uij
H(1) 0.2298 -0.1597 0.8059 0.0263 Uij
H(2) 0.0616 -0.1782 0.6741 0.0285 Uij
H(3) 0.5023 0.2245 0.9711 0.0195 Uij
H(4) 0.6451 0.4066 0.9514 0.0248 Uij
H(5) -0.2129 -0.3594 0.5698 0.0378 Uij
H(6) -0.1979 -0.1852 0.5221 0.0369 Uij
H(7) -0.1028 0.0029 0.7096 0.0375 Uij
H(8) 0.0121 -0.4195 0.8018 0.0182 Uij
H(9) 0.2093 -0.2976 0.9495 0.0276 Uij
H(10) 0.2191 -0.0990 1.0683 0.0271 Uij
H(11) -0.3515 -0.4704 0.8449 0.0376 Uij
H(12) -0.4136 -0.3737 1.0143 0.0449 Uij
H(13) -0.2763 -0.1524 1.1028 0.0379 Uij
H(14) 0.6056 -0.0759 0.9122 0.0249 Uij
H(15) 0.6448 -0.2323 0.7853 0.0243 Uij
H(16) 0.3142 -0.5017 0.8313 0.0615 Uij
H(17) 0.4294 -0.3985 0.8330 0.0615 Uij
H(18) -0.0637 -0.2410 1.1043 0.0386 Uij
H(19) 0.0426 -0.2233 1.1884 0.0386 Uij
H(20) 0.1366 0.0464 0.5699 0.0408 Uij
H(21) 0.1490 -0.0545 0.4767 0.0408 Uij
H(22) 0.0428 -0.0875 0.5290 0.0408 Uij
H(23) 0.4354 -0.4028 0.5136 0.0372 Uij
H(24) 0.5389 -0.3068 0.4918 0.0372 Uij
H(25) 0.5633 -0.3725 0.5636 0.0372 Uij
H(26) 0.8491 0.3528 0.8070 0.0306 Uij
H(27) 0.7545 0.3388 0.7120 0.0306 Uij
H(28) 0.7998 0.4442 0.8319 0.0306 Uij
H(29) 0.4462 -0.0083 0.9025 0.0387 Uij
H(30) -0.1705 -0.3975 0.7535 0.0387 Uij

loop_
_atom_type_symbol
_atom_type_oxidation_number
_atom_type_number_in_cell
_atom_type_scat_dispersion_real
_atom_type_scat_dispersion_imag
_atom_type_scat_source
C 0 48 0.003 0.002 'International Tables'
H 0 60 0.000 0.000 'International Tables'
Cl 0 2 0.148 0.159 'International Tables'
S 0 12 0.125 0.123 'International Tables'
B 0 2 0.001 0.001 'International Tables'
N 0 16 0.006 0.003 'International Tables'
Bi 0 2 -4.108 10.257 'International Tables'
Na 0 2 0.036 0.025 'International Tables'
O 0 2 0.011 0.006 'International Tables'

loop_
_geom_angle_atom_site_label_1
_geom_angle_atom_site_label_2
_geom_angle_atom_site_label_3
_geom_angle
_geom_angle_publ_flag
S(1) Bi(1) S(1) 180.0 yes
S(1) Bi(1) S(2) 89.81(7) yes
S(1) Bi(1) S(2) 90.19(7) yes
S(1) Bi(1) S(3) 91.31(6) yes
S(1) Bi(1) S(3) 88.69(6) yes
S(1) Bi(1) S(2) 90.19(7) yes
S(1) Bi(1) S(2) 89.81(7) yes
S(1) Bi(1) S(3) 88.69(6) yes
S(1) Bi(1) S(3) 91.31(6) yes
S(2) Bi(1) S(2) 180.0 yes
S(2) Bi(1) S(3) 90.72(6) yes
S(2) Bi(1) S(3) 89.28(6) yes
S(2) Bi(1) S(3) 89.28(6) yes
S(2) Bi(1) S(3) 90.72(6) yes
S(3) Bi(1) S(3) 180.0 yes
C(24) Cl(5) C(25) 15.9(9) yes
Bi(1) S(1) C(1) 100.0(3) yes
Bi(1) S(2) C(5) 99.6(3) yes
Bi(1) S(3) C(9) 97.1(3) yes
N(8) Na(1) N(8) 180.0 yes
N(8) Na(1) N(10) 82.7(2) yes
N(8) Na(1) N(10) 97.3(2) yes
N(8) Na(1) N(12) 75.6(2) yes
N(8) Na(1) N(12) 104.4(2) yes
N(8) Na(1) N(10) 97.3(2) yes
N(8) Na(1) N(10) 82.7(2) yes
N(8) Na(1) N(12) 104.4(2) yes
N(8) Na(1) N(12) 75.6(2) yes
N(10) Na(1) N(10) 180.0000(1) yes
N(10) Na(1) N(12) 74.9(3) yes
N(10) Na(1) N(12) 105.1(3) yes
N(10) Na(1) N(12) 105.1(3) yes
N(10) Na(1) N(12) 74.9(3) yes
N(12) Na(1) N(12) 180.0 yes
C(1) N(1) C(2) 107.8(7) yes
C(1) N(1) B(1) 133.2(7) yes
C(2) N(1) B(1) 118.7(7) yes
C(1) N(2) C(3) 109.9(7) yes
C(1) N(2) C(4) 124.7(8) yes
C(3) N(2) C(4) 125.4(8) yes
C(5) N(3) C(6) 107.8(7) yes
C(5) N(3) B(1) 132.9(7) yes
C(6) N(3) B(1) 119.0(7) yes
C(5) N(4) C(7) 109.7(7) yes
C(5) N(4) C(8) 124.1(8) yes
C(7) N(4) C(8) 126.2(8) yes
C(9) N(5) C(10) 107.5(7) yes
C(9) N(5) B(1) 132.4(7) yes
C(10) N(5) B(1) 119.0(7) yes
C(9) N(6) C(11) 110.3(7) yes
C(9) N(6) C(12) 124.6(7) yes
C(11) N(6) C(12) 125.0(8) yes
N(8) N(7) C(13) 110.5(7) yes
N(8) N(7) B(2) 123.5(7) yes
C(13) N(7) B(2) 125.9(8) yes
Na(1) N(8) N(7) 117.6(5) yes
Na(1) N(8) C(15) 137.4(6) yes
N(7) N(8) C(15) 104.9(7) yes
N(10) N(9) C(16) 110.9(7) yes
N(10) N(9) B(2) 122.6(7) yes
C(16) N(9) B(2) 126.4(7) yes
Na(1) N(10) N(9) 119.8(5) yes
Na(1) N(10) C(18) 134.1(6) yes
N(9) N(10) C(18) 105.1(7) yes
N(12) N(11) C(19) 111.2(8) yes
N(12) N(11) B(2) 122.6(7) yes
C(19) N(11) B(2) 126.1(8) yes
Na(1) N(12) N(11) 117.7(5) yes
Na(1) N(12) C(21) 137.9(7) yes
N(11) N(12) C(21) 104.3(8) yes
S(1) C(1) N(1) 129.5(7) yes
S(1) C(1) N(2) 123.2(7) yes
N(1) C(1) N(2) 107.2(7) yes
N(1) C(2) C(3) 108.3(8) yes
N(1) C(2) H(1) 125.4 no
C(3) C(2) H(1) 126.1 no
N(2) C(3) C(2) 106.7(8) yes
N(2) C(3) H(2) 126.1 no
C(2) C(3) H(2) 127.1 no
N(2) C(4) H(20) 111.1 no
N(2) C(4) H(21) 113.2 no
N(2) C(4) H(22) 111.8 no
H(20) C(4) H(21) 106.3 no
H(20) C(4) H(22) 105.6 no
H(21) C(4) H(22) 108.4 no
S(2) C(5) N(3) 128.3(7) yes
S(2) C(5) N(4) 123.8(6) yes
N(3) C(5) N(4) 107.8(7) yes
N(3) C(6) C(7) 108.1(8) yes
N(3) C(6) H(14) 128.8 no
C(7) C(6) H(14) 123.0 no
N(4) C(7) C(6) 106.6(8) yes
N(4) C(7) H(15) 127.6 no
C(6) C(7) H(15) 125.8 no
N(4) C(8) H(23) 111.7 no
N(4) C(8) H(24) 111.8 no
N(4) C(8) H(25) 112.5 no
H(23) C(8) H(24) 106.2 no
H(23) C(8) H(25) 106.5 no
H(24) C(8) H(25) 107.8 no
S(3) C(9) N(5) 129.0(6) yes
S(3) C(9) N(6) 124.3(6) yes
N(5) C(9) N(6) 106.6(7) yes
N(5) C(10) C(11) 109.7(8) yes
N(5) C(10) H(3) 124.2 no
C(11) C(10) H(3) 126.1 no
N(6) C(11) C(10) 105.8(8) yes
N(6) C(11) H(4) 128.6 no
C(10) C(11) H(4) 125.5 no
N(6) C(12) H(26) 110.4 no
N(6) C(12) H(27) 111.9 no
N(6) C(12) H(28) 111.9 no
H(26) C(12) H(27) 106.9 no
H(26) C(12) H(28) 106.8 no
H(27) C(12) H(28) 108.8 no
N(7) C(13) C(14) 108.0(8) yes
N(7) C(13) H(5) 127.2 no
C(14) C(13) H(5) 124.7 no
C(13) C(14) C(15) 104.7(8) yes
C(13) C(14) H(6) 128.6 no
C(15) C(14) H(6) 126.8 no
N(8) C(15) C(14) 111.9(9) yes
N(8) C(15) H(7) 123.2 no
C(14) C(15) H(7) 124.8 no
N(9) C(16) C(17) 107.0(8) yes
N(9) C(16) H(8) 125.9 no
C(17) C(16) H(8) 127.0 no
C(16) C(17) C(18) 105.4(8) yes
C(16) C(17) H(9) 126.1 no
C(18) C(17) H(9) 128.5 no
N(10) C(18) C(17) 111.6(8) yes
N(10) C(18) H(10) 125.8 no
C(17) C(18) H(10) 122.6 no
N(11) C(19) C(20) 107.3(9) yes
N(11) C(19) H(11) 128.9 no
C(20) C(19) H(11) 123.8 no
C(19) C(20) C(21) 105.2(9) yes
C(19) C(20) H(12) 128.2 no
C(21) C(20) H(12) 126.6 no
N(12) C(21) C(20) 111.8(9) yes
N(12) C(21) H(13) 124.9 no
C(20) C(21) H(13) 123.2 no
Cl(1) C(22) Cl(2) 113.2(7) yes
Cl(1) C(22) H(16) 108.7 no
Cl(1) C(22) H(17) 105.8 no
Cl(2) C(22) H(16) 112.8 no
Cl(2) C(22) H(17) 109.3 no
H(16) C(22) H(17) 106.7 no
Cl(3) C(23) Cl(4) 112.1(6) yes
Cl(3) C(23) H(18) 110.4 no
Cl(3) C(23) H(19) 110.4 no
Cl(4) C(23) H(18) 109.5 no
Cl(4) C(23) H(19) 108.5 no
H(18) C(23) H(19) 105.7 no
Cl(5) C(24) C(24) 116(1) yes
Cl(5) C(24) C(25) 80(3) yes
Cl(5) C(24) C(25) 121(1) yes
Cl(5) C(24) C(26) 112(3) yes
Cl(5) C(24) C(26) 106(1) yes
C(24) C(24) C(25) 74(3) yes
C(24) C(24) C(25) 17(1) yes
C(24) C(24) C(26) 100(3) yes
C(24) C(24) C(26) 18(1) yes
C(25) C(24) C(25) 92(3) yes
C(25) C(24) C(26) 166(6) yes
C(25) C(24) C(26) 56(3) yes
C(25) C(24) C(26) 83(3) yes
C(25) C(24) C(26) 36(1) yes
C(26) C(24) C(26) 119(3) yes
Cl(5) C(25) C(24) 83(3) yes
Cl(5) C(25) C(24) 121(1) yes
Cl(5) C(25) C(25) 116(2) yes
Cl(5) C(25) C(26) 90(2) yes
Cl(5) C(25) C(26) 117(1) yes
C(24) C(25) C(24) 87(3) yes
C(24) C(25) C(25) 70(3) yes
C(24) C(25) C(26) 7(3) yes
C(24) C(25) C(26) 108(4) yes
C(24) C(25) C(25) 17.6(10) yes
C(24) C(25) C(26) 85(2) yes
C(24) C(25) C(26) 21(1) yes
C(25) C(25) C(26) 67(2) yes
C(25) C(25) C(26) 38(1) yes
C(26) C(25) C(26) 106(2) yes
C(24) C(26) C(24) 60(3) yes
C(24) C(26) C(25) 6(2) yes
C(24) C(26) C(25) 75(3) yes
C(24) C(26) C(25) 58(2) yes
C(24) C(26) C(25) 15(1) yes
C(25) C(26) C(25) 73(2) yes
N(1) B(1) N(3) 112.0(7) yes
N(1) B(1) N(5) 111.1(7) yes
N(1) B(1) H(29) 108.7 no
N(3) B(1) N(5) 111.6(7) yes
N(3) B(1) H(29) 103.0 no
N(5) B(1) H(29) 110.0 no
N(7) B(2) N(9) 112.5(7) yes
N(7) B(2) N(11) 110.1(7) yes
N(7) B(2) H(30) 109.7 no
N(9) B(2) N(11) 109.2(7) yes
N(9) B(2) H(30) 105.5 no
N(11) B(2) H(30) 109.8 no

loop_
_geom_bond_atom_site_label_1
_geom_bond_atom_site_label_2
_geom_bond_distance
_geom_bond_publ_flag
Bi(1) S(1) 2.806(2) yes
Bi(1) S(1) 2.806(2) yes
Bi(1) S(2) 2.802(2) yes
Bi(1) S(2) 2.802(2) yes
Bi(1) S(3) 2.802(2) yes
Bi(1) S(3) 2.802(2) yes
Cl(1) C(22) 1.74(1) yes
Cl(2) C(22) 1.73(1) yes
Cl(3) C(23) 1.76(1) yes
Cl(4) C(23) 1.75(1) yes
Cl(5) C(24) 1.83(2) yes
Cl(5) C(25) 1.82(3) yes
S(1) C(1) 1.722(9) yes
S(2) C(5) 1.719(8) yes
S(3) C(9) 1.704(8) yes
Na(1) N(8) 2.525(7) yes
Na(1) N(8) 2.525(7) yes
Na(1) N(10) 2.431(8) yes
Na(1) N(10) 2.431(8) yes
Na(1) N(12) 2.553(8) yes
Na(1) N(12) 2.553(8) yes
N(1) C(1) 1.36(1) yes
N(1) C(2) 1.38(1) yes
N(1) B(1) 1.54(1) yes
N(2) C(1) 1.34(1) yes
N(2) C(3) 1.37(1) yes
N(2) C(4) 1.45(1) yes
N(3) C(5) 1.36(1) yes
N(3) C(6) 1.39(1) yes
N(3) B(1) 1.56(1) yes
N(4) C(5) 1.33(1) yes
N(4) C(7) 1.39(1) yes
N(4) C(8) 1.46(1) yes
N(5) C(9) 1.38(1) yes
N(5) C(10) 1.39(1) yes
N(5) B(1) 1.55(1) yes
N(6) C(9) 1.36(1) yes
N(6) C(11) 1.39(1) yes
N(6) C(12) 1.46(1) yes
N(7) N(8) 1.36(1) yes
N(7) C(13) 1.36(1) yes
N(7) B(2) 1.53(1) yes
N(8) C(15) 1.34(1) yes
N(9) N(10) 1.36(1) yes
N(9) C(16) 1.36(1) yes
N(9) B(2) 1.54(1) yes
N(10) C(18) 1.34(1) yes
N(11) N(12) 1.36(1) yes
N(11) C(19) 1.36(1) yes
N(11) B(2) 1.57(1) yes
N(12) C(21) 1.35(1) yes
C(2) C(3) 1.35(1) yes
C(2) H(1) 0.968 no
C(3) H(2) 0.971 no
C(4) H(20) 0.987 no
C(4) H(21) 0.951 no
C(4) H(22) 0.961 no
C(6) C(7) 1.35(1) yes
C(6) H(14) 0.956 no
C(7) H(15) 0.994 no
C(8) H(23) 0.978 no
C(8) H(24) 0.962 no
C(8) H(25) 0.959 no
C(10) C(11) 1.35(1) yes
C(10) H(3) 0.969 no
C(11) H(4) 0.965 no
C(12) H(26) 0.979 no
C(12) H(27) 0.953 no
C(12) H(28) 0.954 no
C(13) C(14) 1.37(1) yes
C(13) H(5) 0.963 no
C(14) C(15) 1.39(1) yes
C(14) H(6) 0.962 no
C(15) H(7) 1.018 no
C(16) C(17) 1.38(1) yes
C(16) H(8) 0.964 no
C(17) C(18) 1.38(1) yes
C(17) H(9) 0.977 no
C(18) H(10) 0.976 no
C(19) C(20) 1.37(1) yes
C(19) H(11) 0.996 no
C(20) C(21) 1.38(2) yes
C(20) H(12) 0.958 no
C(21) H(13) 0.997 no
C(22) H(16) 0.937 no
C(22) H(17) 0.996 no
C(23) H(18) 0.964 no
C(23) H(19) 0.982 no
C(24) C(24) 1.64(3) yes
C(24) C(25) 0.51(3) yes
C(24) C(25) 1.58(2) yes
C(24) C(26) 0.59(3) yes
C(24) C(26) 1.84(3) yes
C(25) C(25) 1.67(5) yes
C(25) C(26) 1.09(3) yes
C(25) C(26) 1.62(3) yes
B(1) H(29) 1.049 no
B(2) H(30) 1.053 no
